data_2234061
loop_
_publ_author_name
'Wang, Xing'
'Liu, Chun-Bo'
'Yan, Yong-Sheng'
'Wang, Shen-Tang'
'Zhang, Qing'

_publ_section_title
;
 3-Carboxyquinolin-1-ium-2-carboxylate monohydrate
;
_journal_coeditor_code ZJ2053
_journal_issue 3
_journal_name_full 'Acta Crystallographica Section E'
_journal_page_first o829
_journal_paper_doi 10.1107/S1600536812006988
_journal_volume 68
_journal_year 2012
_chemical_formula_iupac 'C11 H7 N O4, H2 O'
_chemical_formula_moiety 'C11 H7 N O4, H2 O'
_chemical_formula_sum 'C11 H9 N O5'
_chemical_formula_weight 235.19
_chemical_name_systematic
;
3-Carboxyquinolin-1-ium-2-carboxylate monohydrate
;
_space_group_IT_number 14
_symmetry_cell_setting monoclinic
_symmetry_space_group_name_Hall '-P 2ybc'
_symmetry_space_group_name_H-M 'P 1 21/c 1'
_atom_sites_solution_hydrogens geom
_atom_sites_solution_primary direct
_atom_sites_solution_secondary difmap
_audit_creation_method SHELXL-97
_cell_angle_alpha 90.00
_cell_angle_beta 108.17(3)
_cell_angle_gamma 90.00
_cell_formula_units_Z 4
_cell_length_a 7.5424(15)
_cell_length_b 14.422(3)
_cell_length_c 9.755(2)
_cell_measurement_reflns_used 4018
_cell_measurement_temperature 153(2)
_cell_measurement_theta_max 28.8928
_cell_measurement_theta_min 4.0089
_cell_volume 1008.2(4)
_computing_cell_refinement 'CrystalClear (Rigaku, 2007)'
_computing_data_collection 'CrystalClear (Rigaku, 2007)'
_computing_data_reduction 'CrystalClear (Rigaku, 2007)'
_computing_molecular_graphics 'CrystalClear (Rigaku, 2007) and <i>DIAMOND</i> (Brandenburg, 1998)'
_computing_publication_material 'SHELXTL (Sheldrick, 2008)'
_computing_structure_refinement 'SHELXL97 (Sheldrick, 2008)'
_computing_structure_solution 'SHELXS97 (Sheldrick, 2008)'
_diffrn_ambient_temperature 153(2)
_diffrn_detector_area_resol_mean 28.5714
_diffrn_measured_fraction_theta_full 0.983
_diffrn_measured_fraction_theta_max 0.983
_diffrn_measurement_device_type 'Rigaku CCD area-detector'
_diffrn_measurement_method '\w scans'
_diffrn_radiation_monochromator graphite
_diffrn_radiation_source 'fine-focus sealed tube'
_diffrn_radiation_type MoK\a
_diffrn_radiation_wavelength 0.71073
_diffrn_reflns_av_R_equivalents 0.0200
_diffrn_reflns_av_sigmaI/netI 0.0240
_diffrn_reflns_limit_h_max 7
_diffrn_reflns_limit_h_min -8
_diffrn_reflns_limit_k_max 15
_diffrn_reflns_limit_k_min -17
_diffrn_reflns_limit_l_max 11
_diffrn_reflns_limit_l_min -8
_diffrn_reflns_number 4586
_diffrn_reflns_theta_full 25.34
_diffrn_reflns_theta_max 25.34
_diffrn_reflns_theta_min 4.01
_diffrn_standards_decay_% 0
_diffrn_standards_interval_count 0
_diffrn_standards_interval_time 0
_diffrn_standards_number 0
_exptl_absorpt_coefficient_mu 0.125
_exptl_absorpt_correction_T_max 1
_exptl_absorpt_correction_T_min 0.981
_exptl_absorpt_correction_type multi-scan
_exptl_absorpt_process_details '(CrystalClear; Rigaku, 2007)'
_exptl_crystal_colour Colourless
_exptl_crystal_density_diffrn 1.549
_exptl_crystal_density_method 'not measured'
_exptl_crystal_description Prism
_exptl_crystal_F_000 488
_exptl_crystal_size_max 0.15
_exptl_crystal_size_mid 0.13
_exptl_crystal_size_min 0.11
_refine_diff_density_max 0.196
_refine_diff_density_min -0.202
_refine_ls_extinction_method none
_refine_ls_goodness_of_fit_ref 1.048
_refine_ls_hydrogen_treatment mixed
_refine_ls_matrix_type full
_refine_ls_number_parameters 168
_refine_ls_number_reflns 1817
_refine_ls_number_restraints 5
_refine_ls_restrained_S_all 1.049
_refine_ls_R_factor_all 0.0444
_refine_ls_R_factor_gt 0.0355
_refine_ls_shift/su_max 0.001
_refine_ls_shift/su_mean 0.000
_refine_ls_structure_factor_coef Fsqd
_refine_ls_weighting_details 'calc w=1/[\s^2^(Fo^2^)+(0.0638P)^2^+0.0617P] where P=(Fo^2^+2Fc^2^)/3'
_refine_ls_weighting_scheme calc
_refine_ls_wR_factor_gt 0.0943
_refine_ls_wR_factor_ref 0.1005
_reflns_number_gt 1547
_reflns_number_total 1817
_reflns_threshold_expression I>2sigma(I)
_cod_data_source_file zj2053.cif
_cod_data_source_block I
_cod_original_cell_volume 1008.3(4)
_cod_original_sg_symbol_H-M 'P 21/c'
_cod_database_code 2234061
_cod_database_fobs_code 2234061

loop_
_symmetry_equiv_pos_as_xyz
'x, y, z'
'-x, y+1/2, -z+1/2'
'-x, -y, -z'
'x, -y-1/2, z-1/2'

loop_
_atom_site_type_symbol
_atom_site_label
_atom_site_fract_x
_atom_site_fract_y
_atom_site_fract_z
_atom_site_U_iso_or_equiv
_atom_site_adp_type
_atom_site_calc_flag
_atom_site_refinement_flags
_atom_site_occupancy
_atom_site_symmetry_multiplicity
C C1 0.65319(19) 0.09213(9) 1.05483(14) 0.0216(3) Uani d DU 1 1
C C2 0.67451(18) 0.30200(9) 1.06906(15) 0.0216(3) Uani d . 1 1
C C3 0.54746(17) 0.25508(9) 0.93895(14) 0.0195(3) Uani d . 1 1
C C4 0.54008(17) 0.15740(9) 0.93584(14) 0.0194(3) Uani d D 1 1
C C5 0.31108(17) 0.16028(10) 0.70347(14) 0.0199(3) Uani d . 1 1
C C6 0.31153(18) 0.25796(9) 0.70374(14) 0.0192(3) Uani d . 1 1
C C7 0.19098(18) 0.30475(10) 0.58263(14) 0.0231(3) Uani d . 1 1
H H7 0.1883 0.3692 0.5804 0.028 Uiso calc R 1 1
C C8 0.07928(19) 0.25556(10) 0.46975(16) 0.0255(3) Uani d . 1 1
H H8 0.0000 0.2867 0.3909 0.031 Uiso calc R 1 1
C C9 0.08227(19) 0.15775(10) 0.47086(15) 0.0266(3) Uani d . 1 1
H H9 0.0054 0.1253 0.3923 0.032 Uiso calc R 1 1
C C10 0.19651(19) 0.10985(10) 0.58570(15) 0.0254(3) Uani d . 1 1
H H10 0.1983 0.0454 0.5858 0.031 Uiso calc R 1 1
C C11 0.43333(17) 0.30389(9) 0.82448(14) 0.0197(3) Uani d . 1 1
H H11 0.4362 0.3684 0.8265 0.024 Uiso calc R 1 1
O O1 0.80640(13) 0.06645(7) 1.04539(11) 0.0322(3) Uani d U 1 1
O O2 0.57317(13) 0.06656(6) 1.14257(10) 0.0241(3) Uani d . 1 1
O O3 0.75594(15) 0.25971(7) 1.17666(11) 0.0346(3) Uani d . 1 1
N N1 0.42599(15) 0.11485(8) 0.82176(11) 0.0206(3) Uani d . 1 1
H H1A 0.418(2) 0.0503(15) 0.8245(19) 0.046(5) Uiso d . 1 1
O O1W 0.88294(16) 0.02969(8) 0.79197(12) 0.0380(3) Uani d D 1 1
H H1C 0.987(2) 0.0010(13) 0.825(2) 0.057 Uiso d D 1 1
H H1D 0.853(3) 0.0434(14) 0.8685(19) 0.057 Uiso d D 1 1
O O4 0.68389(15) 0.39253(7) 1.05383(12) 0.0300(3) Uani d . 1 1
H H4A 0.757(3) 0.4174(13) 1.136(3) 0.059(6) Uiso d . 1 1

loop_
_atom_site_aniso_label
_atom_site_aniso_U_11
_atom_site_aniso_U_22
_atom_site_aniso_U_33
_atom_site_aniso_U_12
_atom_site_aniso_U_13
_atom_site_aniso_U_23
C1 0.0257(7) 0.0190(7) 0.0174(7) 0.0003(5) 0.0030(6) -0.0014(5)
C2 0.0206(7) 0.0246(7) 0.0197(8) -0.0019(6) 0.0061(6) 0.0011(6)
C3 0.0197(7) 0.0212(7) 0.0184(7) -0.0010(5) 0.0070(6) 0.0002(5)
C4 0.0184(7) 0.0224(7) 0.0181(7) 0.0003(5) 0.0067(5) 0.0004(5)
C5 0.0193(7) 0.0224(7) 0.0180(7) 0.0006(5) 0.0060(5) 0.0014(5)
C6 0.0185(7) 0.0214(7) 0.0183(7) 0.0006(5) 0.0067(6) 0.0002(5)
C7 0.0234(7) 0.0226(7) 0.0225(8) 0.0031(6) 0.0059(6) 0.0028(6)
C8 0.0210(7) 0.0319(8) 0.0197(7) 0.0040(6) 0.0006(6) 0.0032(6)
C9 0.0231(7) 0.0326(8) 0.0209(7) -0.0040(6) 0.0022(6) -0.0049(6)
C10 0.0280(8) 0.0223(7) 0.0251(8) -0.0034(6) 0.0068(6) -0.0021(6)
C11 0.0224(7) 0.0183(7) 0.0199(8) 0.0001(5) 0.0087(6) 0.0007(5)
O1 0.0256(5) 0.0411(6) 0.0285(6) 0.0120(5) 0.0063(4) 0.0085(5)
O2 0.0345(6) 0.0186(5) 0.0198(5) 0.0016(4) 0.0092(4) 0.0012(4)
O3 0.0391(6) 0.0319(6) 0.0220(6) -0.0069(5) -0.0061(5) 0.0050(5)
N1 0.0240(6) 0.0173(6) 0.0193(6) 0.0012(5) 0.0050(5) 0.0010(4)
O1W 0.0426(7) 0.0441(7) 0.0249(6) 0.0210(5) 0.0073(5) 0.0095(5)
O4 0.0367(6) 0.0217(5) 0.0243(6) -0.0046(4) -0.0011(5) -0.0029(4)

loop_
_atom_type_symbol
_atom_type_description
_atom_type_scat_dispersion_real
_atom_type_scat_dispersion_imag
_atom_type_scat_source
C C 0.0033 0.0016 'International Tables Vol C Tables 4.2.6.8 and 6.1.1.4'
H H 0.0000 0.0000 'International Tables Vol C Tables 4.2.6.8 and 6.1.1.4'
N N 0.0061 0.0033 'International Tables Vol C Tables 4.2.6.8 and 6.1.1.4'
O O 0.0106 0.0060 'International Tables Vol C Tables 4.2.6.8 and 6.1.1.4'

loop_
_geom_angle_atom_site_label_1
_geom_angle_atom_site_label_2
_geom_angle_atom_site_label_3
_geom_angle
O1 C1 O2 128.49(13)
O1 C1 C4 115.97(12)
O2 C1 C4 115.32(11)
O3 C2 O4 124.70(13)
O3 C2 C3 121.96(12)
O4 C2 C3 113.32(12)
C11 C3 C4 118.97(12)
C11 C3 C2 122.18(12)
C4 C3 C2 118.81(11)
N1 C4 C3 119.43(11)
N1 C4 C1 114.47(11)
C3 C4 C1 126.09(11)
N1 C5 C10 120.37(13)
N1 C5 C6 118.34(12)
C10 C5 C6 121.29(12)
C5 C6 C11 118.10(12)
C5 C6 C7 118.30(12)
C11 C6 C7 123.60(13)
C8 C7 C6 120.10(13)
C8 C7 H7 120.0
C6 C7 H7 120.0
C7 C8 C9 120.75(13)
C7 C8 H8 119.6
C9 C8 H8 119.6
C10 C9 C8 121.03(13)
C10 C9 H9 119.5
C8 C9 H9 119.5
C9 C10 C5 118.53(13)
C9 C10 H10 120.7
C5 C10 H10 120.7
C3 C11 C6 121.18(13)
C3 C11 H11 119.4
C6 C11 H11 119.4
C4 N1 C5 123.95(12)
C4 N1 H1A 118.0(11)
C5 N1 H1A 118.0(11)
H1C O1W H1D 104.2(18)
C2 O4 H4A 109.7(13)

loop_
_geom_bond_atom_site_label_1
_geom_bond_atom_site_label_2
_geom_bond_distance
C1 O1 1.2439(17)
C1 O2 1.2470(17)
C1 C4 1.5310(18)
C2 O3 1.2038(16)
C2 O4 1.3184(17)
C2 C3 1.4929(18)
C3 C11 1.3727(18)
C3 C4 1.4098(19)
C4 N1 1.3260(17)
C5 N1 1.3741(17)
C5 C10 1.4059(19)
C5 C6 1.409(2)
C6 C11 1.4126(19)
C6 C7 1.4170(18)
C7 C8 1.359(2)
C7 H7 0.9300
C8 C9 1.411(2)
C8 H8 0.9300
C9 C10 1.369(2)
C9 H9 0.9300
C10 H10 0.9300
C11 H11 0.9300
N1 H1A 0.93(2)
O1W H1C 0.858(15)
O1W H1D 0.868(15)
O4 H4A 0.89(2)

loop_
_geom_hbond_atom_site_label_D
_geom_hbond_atom_site_label_H
_geom_hbond_atom_site_label_A
_geom_hbond_site_symmetry_A
_geom_hbond_distance_DH
_geom_hbond_distance_HA
_geom_hbond_distance_DA
_geom_hbond_angle_DHA
N1 H1A O2 3_657 0.93(2) 1.71(2) 2.6392(16) 170.7(17)
O1W H1C O1 3_757 0.858(15) 1.934(16) 2.7589(16) 160.7(19)
O4 H4A O1W 4_566 0.89(2) 1.70(2) 2.5950(17) 175.6(19)
O1W H1D O1 . 0.868(15) 1.895(16) 2.7597(16) 175(2)

loop_
_geom_torsion_atom_site_label_1
_geom_torsion_atom_site_label_2
_geom_torsion_atom_site_label_3
_geom_torsion_atom_site_label_4
_geom_torsion
O3 C2 C3 C11 170.11(13)
O4 C2 C3 C11 -8.67(17)
O3 C2 C3 C4 -7.72(19)
O4 C2 C3 C4 173.51(12)
C11 C3 C4 N1 1.20(18)
C2 C3 C4 N1 179.10(11)
C11 C3 C4 C1 -178.47(11)
C2 C3 C4 C1 -0.57(18)
O1 C1 C4 N1 89.54(14)
O2 C1 C4 N1 -85.51(14)
O1 C1 C4 C3 -90.78(16)
O2 C1 C4 C3 94.17(15)
N1 C5 C6 C11 1.36(18)
C10 C5 C6 C11 -178.63(11)
N1 C5 C6 C7 -179.09(11)
C10 C5 C6 C7 0.92(18)
C5 C6 C7 C8 -0.28(18)
C11 C6 C7 C8 179.25(13)
C6 C7 C8 C9 -0.4(2)
C7 C8 C9 C10 0.4(2)
C8 C9 C10 C5 0.2(2)
N1 C5 C10 C9 179.13(12)
C6 C5 C10 C9 -0.88(19)
C4 C3 C11 C6 -0.89(18)
C2 C3 C11 C6 -178.72(12)
C5 C6 C11 C3 -0.38(18)
C7 C6 C11 C3 -179.91(12)
C3 C4 N1 C5 -0.20(18)
C1 C4 N1 C5 179.51(11)
C10 C5 N1 C4 178.89(12)
C6 C5 N1 C4 -1.10(18)

loop_
_cod_related_entry_id
_cod_related_entry_database
_cod_related_entry_code
1 ChemSpider 30657558
